data_4025022
loop_
_publ_author_name
'Jarugu Narasimha Moorthy'
'Palani Natarajan'
'Paloth Venugopalan'

_publ_contact_author_address
;Departmet of chemistry
Indian Institute of Technology - Kanpur
Kanpur - 208 016
INDIA
;
_publ_contact_author_email moorthy@iitk.ac.in
_publ_contact_author_fax +915122597436
_publ_contact_author_name 'Prof. J. N. Moorthy'
_publ_contact_author_phone +915122597498
_publ_section_title
;
Abundant Lattice Inclusion Phenomenon with Sterically Hindered and
Inherently Shape-Selective Tetraarylpyrenes
;
_journal_name_full 'Journal of Organic Chemistry'
_journal_page_first 8566
_journal_page_last 8577
_journal_paper_doi 10.1021/jo901465f
_journal_volume 74
_journal_year 2009
_chemical_formula_moiety 'C26 H30 O4'
_chemical_formula_sum 'C26 H30 O4'
_chemical_formula_weight 406.50
_chemical_melting_point 128
_chemical_name_common dimethylresorcinol
_chemical_name_systematic
; 
 bis(2,6-dimethyl-4-methoxyphenyl)dimethylresorcinol 
;
_space_group_IT_number 14
_symmetry_cell_setting monoclinic
_symmetry_Int_Tables_number 14
_symmetry_space_group_name_Hall '-P 2yn'
_symmetry_space_group_name_H-M 'P 1 21/n 1'
_atom_sites_solution_hydrogens geom
_atom_sites_solution_primary direct
_atom_sites_solution_secondary difmap
_audit_creation_method SHELXL-97
_cell_angle_alpha 90.00
_cell_angle_beta 98.904(3)
_cell_angle_gamma 90.00
_cell_formula_units_Z 4
_cell_length_a 8.0050(14)
_cell_length_b 24.057(4)
_cell_length_c 12.010(2)
_cell_measurement_reflns_used 2886
_cell_measurement_temperature 100(2)
_cell_measurement_theta_max 26.34
_cell_measurement_theta_min 2.41
_cell_volume 2285.0(7)
_computing_cell_refinement 'Bruker SAINT'
_computing_data_collection 'Bruker APEX'
_computing_data_reduction 'Bruker SAINT'
_computing_molecular_graphics 'SHELXL 5.1, XP (Sheldrick, 1994)'
_computing_publication_material SHELXS-97
_computing_structure_refinement 'SHELXL-97 (Sheldrick, 2008)'
_computing_structure_solution 'SHELXS-97 (Sheldrick, 2008)'
_diffrn_ambient_temperature 100(2)
_diffrn_measured_fraction_theta_full 0.997
_diffrn_measured_fraction_theta_max 0.997
_diffrn_measurement_device_type 'Bruker SMART APEX'
_diffrn_measurement_method 'phi and omega scans'
_diffrn_radiation_monochromator graphite
_diffrn_radiation_source 'fine-focus sealed tube'
_diffrn_radiation_type MoK\a
_diffrn_radiation_wavelength 0.71073
_diffrn_reflns_av_R_equivalents 0.0445
_diffrn_reflns_av_sigmaI/netI 0.0516
_diffrn_reflns_limit_h_max 9
_diffrn_reflns_limit_h_min -9
_diffrn_reflns_limit_k_max 28
_diffrn_reflns_limit_k_min -24
_diffrn_reflns_limit_l_max 14
_diffrn_reflns_limit_l_min -12
_diffrn_reflns_number 11622
_diffrn_reflns_theta_full 24.99
_diffrn_reflns_theta_max 24.99
_diffrn_reflns_theta_min 2.41
_exptl_absorpt_coefficient_mu 0.078
_exptl_absorpt_correction_type none
_exptl_crystal_colour colorless
_exptl_crystal_density_diffrn 1.182
_exptl_crystal_density_method 'not measured'
_exptl_crystal_description blacks
_exptl_crystal_F_000 872
_exptl_crystal_size_max 0.2
_exptl_crystal_size_mid 0.1
_exptl_crystal_size_min 0.1
_refine_diff_density_max 0.407
_refine_diff_density_min -0.411
_refine_diff_density_rms 0.109
_refine_ls_extinction_method none
_refine_ls_goodness_of_fit_ref 1.005
_refine_ls_hydrogen_treatment constr
_refine_ls_matrix_type full
_refine_ls_number_parameters 279
_refine_ls_number_reflns 4020
_refine_ls_number_restraints 0
_refine_ls_restrained_S_all 1.005
_refine_ls_R_factor_all 0.0782
_refine_ls_R_factor_gt 0.0623
_refine_ls_shift/su_max 0.000
_refine_ls_shift/su_mean 0.000
_refine_ls_structure_factor_coef Fsqd
_refine_ls_weighting_details 'calc w=1/[\s^2^(Fo^2^)+(0.1076P)^2^+0.0000P] where P=(Fo^2^+2Fc^2^)/3'
_refine_ls_weighting_scheme calc
_refine_ls_wR_factor_gt 0.1555
_refine_ls_wR_factor_ref 0.1730
_reflns_number_gt 3093
_reflns_number_total 4027
_reflns_threshold_expression >2sigma(I)
_cod_data_source_file jo901465f_si_001_42.cif
_cod_data_source_block H6
_cod_depositor_comments
;
The following automatic conversions were performed:
'_symmetry_cell_setting' value 'Monoclinic' changed to 'monoclinic'
according to '/home/saulius/struct/CIF-dictionaries/cif_core.dic'
dictionary named 'cif_core.dic' version 2.4.1 from 2010-06-29.

Automatic conversion script
Id: cif_fix_enum 1527 2010-12-29 10:47:43Z saulius 
;
_cod_original_sg_symbol_H-M 'P 21/n'
_cod_database_code 4025022

loop_
_symmetry_equiv_pos_as_xyz
'x, y, z'
'-x+1/2, y+1/2, -z+1/2'
'-x, -y, -z'
'x-1/2, -y-1/2, z-1/2'

loop_
_atom_site_label
_atom_site_type_symbol
_atom_site_fract_x
_atom_site_fract_y
_atom_site_fract_z
_atom_site_U_iso_or_equiv
_atom_site_adp_type
_atom_site_occupancy
_atom_site_symmetry_multiplicity
_atom_site_calc_flag
_atom_site_refinement_flags
_atom_site_disorder_assembly
_atom_site_disorder_group
O1 O 1.02131(18) 0.54836(5) 0.23829(12) 0.0340(4) Uani 1 1 d . . .
O2 O 0.93935(18) 0.04816(5) 0.07446(11) 0.0325(4) Uani 1 1 d . . .
O3 O 0.34601(17) 0.20753(5) 0.10685(12) 0.0309(4) Uani 1 1 d . . .
O4 O 0.39041(17) 0.40714(5) 0.16054(12) 0.0327(4) Uani 1 1 d . . .
C1 C 0.6310(2) 0.35267(7) 0.15825(16) 0.0243(4) Uani 1 1 d . . .
C2 C 0.7040(2) 0.30067(7) 0.14722(15) 0.0251(5) Uani 1 1 d . . .
H2 H 0.8233 0.2984 0.1518 0.030 Uiso 1 1 calc R . .
C3 C 0.6094(2) 0.25187(7) 0.12970(15) 0.0239(4) Uani 1 1 d . . .
C4 C 0.4354(2) 0.25624(7) 0.12305(16) 0.0243(4) Uani 1 1 d . . .
C5 C 0.3575(2) 0.30752(7) 0.13225(15) 0.0255(4) Uani 1 1 d . . .
H5 H 0.2380 0.3099 0.1266 0.031 Uiso 1 1 calc R . .
C6 C 0.4562(3) 0.35510(7) 0.14980(16) 0.0257(5) Uani 1 1 d . . .
C7 C 0.2117(3) 0.41257(8) 0.14605(19) 0.0355(5) Uani 1 1 d . . .
H7A H 0.1630 0.3996 0.0707 0.053 Uiso 1 1 calc R . .
H7B H 0.1818 0.4517 0.1545 0.053 Uiso 1 1 calc R . .
H7C H 0.1670 0.3902 0.2030 0.053 Uiso 1 1 calc R . .
C8 C 0.1665(3) 0.21041(8) 0.0992(2) 0.0381(5) Uani 1 1 d . . .
H8A H 0.1375 0.2266 0.1686 0.057 Uiso 1 1 calc R . .
H8B H 0.1187 0.1729 0.0890 0.057 Uiso 1 1 calc R . .
H8C H 0.1201 0.2336 0.0348 0.057 Uiso 1 1 calc R . .
C9 C 0.7361(2) 0.40397(7) 0.18133(16) 0.0259(5) Uani 1 1 d . . .
C10 C 0.8125(2) 0.41608(7) 0.29094(17) 0.0274(5) Uani 1 1 d . . .
C11 C 0.9093(2) 0.46428(7) 0.31273(17) 0.0281(5) Uani 1 1 d . . .
H11 H 0.9634 0.4720 0.3872 0.034 Uiso 1 1 calc R . .
C12 C 0.9266(2) 0.50060(7) 0.22665(17) 0.0267(5) Uani 1 1 d . . .
C13 C 0.8480(3) 0.48911(8) 0.11765(17) 0.0309(5) Uani 1 1 d . . .
H13 H 0.8595 0.5144 0.0586 0.037 Uiso 1 1 calc R . .
C14 C 0.7534(3) 0.44129(8) 0.09399(17) 0.0296(5) Uani 1 1 d . . .
C15 C 0.6682(3) 0.43022(9) -0.02523(18) 0.0437(6) Uani 1 1 d . . .
H15A H 0.5477 0.4393 -0.0320 0.066 Uiso 1 1 calc R . .
H15B H 0.6813 0.3909 -0.0434 0.066 Uiso 1 1 calc R . .
H15C H 0.7205 0.4533 -0.0776 0.066 Uiso 1 1 calc R . .
C16 C 0.7850(3) 0.37986(8) 0.38885(17) 0.0376(5) Uani 1 1 d . . .
H16A H 0.8909 0.3767 0.4417 0.056 Uiso 1 1 calc R . .
H16B H 0.7482 0.3428 0.3612 0.056 Uiso 1 1 calc R . .
H16C H 0.6979 0.3965 0.4274 0.056 Uiso 1 1 calc R . .
C17 C 1.0814(3) 0.56639(8) 0.35054(18) 0.0358(5) Uani 1 1 d . . .
H17A H 0.9854 0.5712 0.3914 0.054 Uiso 1 1 calc R . .
H17B H 1.1409 0.6019 0.3483 0.054 Uiso 1 1 calc R . .
H17C H 1.1590 0.5385 0.3890 0.054 Uiso 1 1 calc R . .
C18 C 0.6949(2) 0.19716(7) 0.11781(16) 0.0237(4) Uani 1 1 d . . .
C19 C 0.7503(3) 0.16456(7) 0.21228(17) 0.0275(5) Uani 1 1 d . . .
C20 C 0.8343(2) 0.11448(7) 0.20036(16) 0.0273(5) Uani 1 1 d . . .
H20 H 0.8743 0.0927 0.2650 0.033 Uiso 1 1 calc R . .
C21 C 0.8592(2) 0.09649(7) 0.09499(16) 0.0257(5) Uani 1 1 d . . .
C22 C 0.8011(2) 0.12854(7) 0.00046(16) 0.0275(5) Uani 1 1 d . . .
H22 H 0.8164 0.1157 -0.0721 0.033 Uiso 1 1 calc R . .
C23 C 0.7210(2) 0.17899(8) 0.01084(16) 0.0271(5) Uani 1 1 d . . .
C24 C 0.6643(3) 0.21362(8) -0.09272(18) 0.0383(6) Uani 1 1 d . . .
H24A H 0.6829 0.1929 -0.1599 0.057 Uiso 1 1 calc R . .
H24B H 0.7294 0.2483 -0.0881 0.057 Uiso 1 1 calc R . .
H24C H 0.5437 0.2222 -0.0975 0.057 Uiso 1 1 calc R . .
C25 C 0.7192(3) 0.18160(9) 0.32790(17) 0.0400(6) Uani 1 1 d . . .
H25A H 0.7569 0.2200 0.3426 0.060 Uiso 1 1 calc R . .
H25B H 0.7824 0.1570 0.3844 0.060 Uiso 1 1 calc R . .
H25C H 0.5982 0.1789 0.3319 0.060 Uiso 1 1 calc R . .
C26 C 1.0069(3) 0.01518(8) 0.16917(17) 0.0321(5) Uani 1 1 d . . .
H26A H 1.0930 0.0365 0.2182 0.048 Uiso 1 1 calc R . .
H26B H 1.0582 -0.0185 0.1433 0.048 Uiso 1 1 calc R . .
H26C H 0.9160 0.0048 0.2112 0.048 Uiso 1 1 calc R . .

loop_
_atom_site_aniso_label
_atom_site_aniso_U_11
_atom_site_aniso_U_22
_atom_site_aniso_U_33
_atom_site_aniso_U_23
_atom_site_aniso_U_13
_atom_site_aniso_U_12
O1 0.0375(9) 0.0295(8) 0.0357(9) -0.0051(6) 0.0075(7) -0.0100(6)
O2 0.0382(9) 0.0254(7) 0.0334(8) -0.0022(6) 0.0039(7) 0.0072(6)
O3 0.0242(8) 0.0258(7) 0.0427(9) -0.0039(6) 0.0052(6) -0.0049(5)
O4 0.0281(8) 0.0248(7) 0.0449(9) -0.0024(6) 0.0054(7) 0.0051(6)
C1 0.0259(11) 0.0239(9) 0.0227(10) -0.0011(8) 0.0027(8) -0.0016(8)
C2 0.0215(10) 0.0272(10) 0.0258(10) -0.0019(8) 0.0015(8) 0.0005(7)
C3 0.0259(10) 0.0236(10) 0.0220(10) -0.0020(8) 0.0034(8) -0.0004(8)
C4 0.0275(11) 0.0241(10) 0.0212(10) -0.0022(7) 0.0028(8) -0.0038(8)
C5 0.0202(10) 0.0311(10) 0.0252(10) -0.0017(8) 0.0034(8) 0.0000(8)
C6 0.0310(12) 0.0230(10) 0.0230(10) -0.0014(8) 0.0041(8) 0.0034(8)
C7 0.0300(12) 0.0325(11) 0.0452(13) 0.0027(9) 0.0093(10) 0.0099(9)
C8 0.0247(12) 0.0368(12) 0.0525(14) -0.0048(10) 0.0053(10) -0.0056(9)
C9 0.0236(11) 0.0248(10) 0.0295(11) -0.0024(8) 0.0044(8) 0.0030(8)
C10 0.0270(11) 0.0242(10) 0.0306(11) -0.0018(8) 0.0036(9) 0.0022(8)
C11 0.0270(11) 0.0282(10) 0.0286(11) -0.0056(8) 0.0027(9) 0.0006(8)
C12 0.0245(11) 0.0226(9) 0.0337(12) -0.0051(8) 0.0073(9) -0.0011(8)
C13 0.0340(12) 0.0295(11) 0.0297(11) 0.0014(8) 0.0069(9) -0.0017(8)
C14 0.0324(12) 0.0274(10) 0.0289(11) -0.0018(8) 0.0044(9) -0.0006(8)
C15 0.0514(15) 0.0465(13) 0.0311(13) 0.0031(10) -0.0007(11) -0.0161(11)
C16 0.0473(14) 0.0317(11) 0.0316(12) 0.0016(9) -0.0010(10) -0.0059(9)
C17 0.0354(13) 0.0315(11) 0.0397(13) -0.0105(9) 0.0028(10) -0.0041(9)
C18 0.0193(10) 0.0232(10) 0.0283(11) -0.0033(8) 0.0032(8) -0.0029(7)
C19 0.0277(11) 0.0268(10) 0.0279(11) -0.0017(8) 0.0039(9) -0.0023(8)
C20 0.0262(11) 0.0247(10) 0.0305(11) 0.0012(8) 0.0025(9) -0.0009(8)
C21 0.0223(10) 0.0214(9) 0.0330(11) -0.0027(8) 0.0032(9) -0.0014(7)
C22 0.0296(11) 0.0280(10) 0.0250(11) -0.0050(8) 0.0044(8) -0.0003(8)
C23 0.0248(11) 0.0259(10) 0.0300(11) -0.0004(8) 0.0018(9) -0.0006(8)
C24 0.0500(15) 0.0347(12) 0.0301(12) 0.0016(9) 0.0060(10) 0.0121(10)
C25 0.0535(15) 0.0371(12) 0.0297(12) 0.0009(9) 0.0071(10) 0.0112(10)
C26 0.0329(12) 0.0258(10) 0.0376(12) 0.0043(9) 0.0052(9) 0.0051(8)

loop_
_atom_type_symbol
_atom_type_description
_atom_type_scat_dispersion_real
_atom_type_scat_dispersion_imag
_atom_type_scat_source
C C 0.0033 0.0016 'International Tables Vol C Tables 4.2.6.8 and 6.1.1.4'
H H 0.0000 0.0000 'International Tables Vol C Tables 4.2.6.8 and 6.1.1.4'
O O 0.0106 0.0060 'International Tables Vol C Tables 4.2.6.8 and 6.1.1.4'

loop_
_geom_angle_atom_site_label_1
_geom_angle_atom_site_label_2
_geom_angle_atom_site_label_3
_geom_angle
_geom_angle_site_symmetry_1
_geom_angle_site_symmetry_3
_geom_angle_publ_flag
C12 O1 C17 116.81(15) . . ?
C21 O2 C26 117.41(15) . . ?
C4 O3 C8 117.77(14) . . ?
C6 O4 C7 117.83(15) . . ?
C6 C1 C2 117.56(16) . . ?
C6 C1 C9 120.69(16) . . ?
C2 C1 C9 121.73(17) . . ?
C3 C2 C1 122.93(18) . . ?
C4 C3 C2 117.48(16) . . ?
C4 C3 C18 121.98(16) . . ?
C2 C3 C18 120.54(17) . . ?
O3 C4 C3 116.17(15) . . ?
O3 C4 C5 122.49(17) . . ?
C3 C4 C5 121.34(16) . . ?
C6 C5 C4 119.37(18) . . ?
O4 C6 C5 123.28(17) . . ?
O4 C6 C1 115.40(16) . . ?
C5 C6 C1 121.32(17) . . ?
C10 C9 C14 119.50(17) . . ?
C10 C9 C1 119.99(16) . . ?
C14 C9 C1 120.47(17) . . ?
C9 C10 C11 120.02(17) . . ?
C9 C10 C16 121.34(17) . . ?
C11 C10 C16 118.54(18) . . ?
C12 C11 C10 120.23(18) . . ?
O1 C12 C11 124.98(17) . . ?
O1 C12 C13 115.16(16) . . ?
C11 C12 C13 119.84(17) . . ?
C14 C13 C12 120.86(18) . . ?
C13 C14 C9 119.53(18) . . ?
C13 C14 C15 119.59(17) . . ?
C9 C14 C15 120.88(17) . . ?
C19 C18 C23 119.75(16) . . ?
C19 C18 C3 120.56(16) . . ?
C23 C18 C3 119.68(16) . . ?
C18 C19 C20 119.94(18) . . ?
C18 C19 C25 121.36(17) . . ?
C20 C19 C25 118.69(18) . . ?
C21 C20 C19 120.27(18) . . ?
O2 C21 C20 124.72(17) . . ?
O2 C21 C22 115.51(17) . . ?
C20 C21 C22 119.77(17) . . ?
C23 C22 C21 120.82(17) . . ?
C22 C23 C18 119.42(17) . . ?
C22 C23 C24 119.58(17) . . ?
C18 C23 C24 120.99(17) . . ?

loop_
_geom_bond_atom_site_label_1
_geom_bond_atom_site_label_2
_geom_bond_distance
_geom_bond_site_symmetry_2
_geom_bond_publ_flag
O1 C12 1.372(2) . ?
O1 C17 1.427(2) . ?
O2 C21 1.369(2) . ?
O2 C26 1.423(2) . ?
O3 C4 1.371(2) . ?
O3 C8 1.427(2) . ?
O4 C6 1.372(2) . ?
O4 C7 1.420(2) . ?
C1 C6 1.388(3) . ?
C1 C2 1.395(2) . ?
C1 C9 1.495(2) . ?
C2 C3 1.395(2) . ?
C3 C4 1.387(3) . ?
C3 C18 1.500(2) . ?
C4 C5 1.394(3) . ?
C5 C6 1.388(3) . ?
C9 C10 1.394(3) . ?
C9 C14 1.404(3) . ?
C10 C11 1.396(3) . ?
C10 C16 1.507(3) . ?
C11 C12 1.377(3) . ?
C12 C13 1.390(3) . ?
C13 C14 1.383(3) . ?
C14 C15 1.511(3) . ?
C18 C19 1.394(3) . ?
C18 C23 1.403(3) . ?
C19 C20 1.398(3) . ?
C19 C25 1.505(3) . ?
C20 C21 1.381(3) . ?
C21 C22 1.392(3) . ?
C22 C23 1.387(3) . ?
C23 C24 1.507(3) . ?

loop_
_cod_related_entry_id
_cod_related_entry_database
_cod_related_entry_code
1 ChemSpider 30659072
